data_8100327
loop_
_publ_author_name
'Kopacka, Holger'
'Bildstein, Benno'
'Wurst, Klaus'

_publ_section_title
;
Crystal structure of 1,3,3,4,6,6-hexaferrocenyl-hexa-4,5-dien-1-yne, 
C~66~H~54~Fe~6~
;
_journal_issue 2
_journal_name_full 'Zeitschrift f\"ur Kristallographie - New Crystal Structures'
_journal_page_first 184
_journal_page_last 186
_journal_volume 218
_journal_year 2003
_chemical_formula_structural 'C66 H54 Fe6'
_chemical_formula_sum 'C66 H54 Fe6'
_chemical_formula_weight 1182.19
_space_group_IT_number 14
_symmetry_cell_setting monoclinic
_symmetry_space_group_name_Hall '-P 2ybc'
_symmetry_space_group_name_H-M 'P 1 21/c 1'
_cell_angle_alpha 90.00
_cell_angle_beta 93.054(2)
_cell_angle_gamma 90.00
_cell_formula_units_Z 4
_cell_length_a 12.4201(4)
_cell_length_b 20.0247(6)
_cell_length_c 19.8328(3)
_cell_measurement_temperature 223(2)
_cell_volume 4925.6(2)
_diffrn_ambient_temperature 223(2)
_exptl_crystal_density_diffrn 1.594
_cod_original_sg_symbol_H-M 'P 21/c'
_cod_database_code 8100327

loop_
_symmetry_equiv_pos_as_xyz
'x, y, z'
'-x, y+1/2, -z+1/2'
'-x, -y, -z'
'x, -y-1/2, z-1/2'

loop_
_atom_site_label
_atom_site_type_symbol
_atom_site_fract_x
_atom_site_fract_y
_atom_site_fract_z
_atom_site_U_iso_or_equiv
_atom_site_adp_type
_atom_site_occupancy
_atom_site_symmetry_multiplicity
_atom_site_Wyckoff_symbol
_atom_site_calc_flag
_atom_site_refinement_flags
_atom_site_disorder_assembly
_atom_site_disorder_group
Fe1 Fe 0.05966(4) 0.38198(2) 0.79082(2) 0.02568(14) Uani 1 4 e d . . .
Fe2 Fe 0.11467(4) 0.33952(3) 1.10572(2) 0.02890(14) Uani 1 4 e d . . .
Fe3 Fe 0.09940(4) 0.11137(2) 0.93545(2) 0.02493(14) Uani 1 4 e d . . .
Fe4 Fe 0.54742(4) 0.12747(3) 1.09146(2) 0.03104(15) Uani 1 4 e d . . .
Fe5 Fe 0.61396(4) 0.16099(3) 0.80569(2) 0.03213(15) Uani 1 4 e d . . .
Fe6 Fe 0.58401(4) 0.40185(3) 0.91691(2) 0.02996(14) Uani 1 4 e d . . .
C1 C 0.2065(3) 0.31865(17) 0.90722(16) 0.0256(8) Uani 1 4 e d . . .
C2 C 0.2181(3) 0.27985(17) 0.95190(15) 0.0230(8) Uani 1 4 e d . . .
C3 C 0.2368(3) 0.23274(16) 1.00916(14) 0.0201(8) Uani 1 4 e d . . .
C4 C 0.3551(2) 0.20511(15) 1.00631(14) 0.0194(8) Uani 1 4 e d . . .
C5 C 0.4202(3) 0.22768(16) 0.96161(15) 0.0239(8) Uani 1 4 e d . . .
C6 C 0.4926(3) 0.24862(16) 0.92026(15) 0.0240(8) Uani 1 4 e d . . .
C10 C 0.1939(3) 0.36679(16) 0.85365(15) 0.0238(8) Uani 1 4 e d . . .
C11 C 0.2187(3) 0.35649(18) 0.78475(15) 0.0305(9) Uani 1 4 e d . . .
H11 H 0.2462 0.3171 0.7665 0.037 Uiso 1 4 e calc . . .
C12 C 0.1946(3) 0.41608(19) 0.74924(15) 0.0336(9) Uani 1 4 e d . . .
H12 H 0.2020 0.4228 0.7028 0.040 Uiso 1 4 e calc . . .
C13 C 0.1577(3) 0.46414(17) 0.79475(16) 0.0332(9) Uani 1 4 e d . . .
H13 H 0.1375 0.5083 0.7842 0.040 Uiso 1 4 e calc . . .
C14 C 0.1566(3) 0.43388(17) 0.85898(15) 0.0290(9) Uani 1 4 e d . . .
H14 H 0.1348 0.4545 0.8986 0.035 Uiso 1 4 e calc . . .
C15 C -0.0570(3) 0.3190(2) 0.81876(17) 0.0403(10) Uani 1 4 e d . . .
H15 H -0.0500 0.2887 0.8549 0.048 Uiso 1 4 e calc . . .
C16 C -0.0322(3) 0.30569(19) 0.75123(17) 0.0365(10) Uani 1 4 e d . . .
H16 H -0.0063 0.2652 0.7343 0.044 Uiso 1 4 e calc . . .
C17 C -0.0539(3) 0.3651(2) 0.71407(16) 0.0380(10) Uani 1 4 e d . . .
H17 H -0.0452 0.3709 0.6676 0.046 Uiso 1 4 e calc . . .
C18 C -0.0904(3) 0.4136(2) 0.75806(18) 0.0410(10) Uani 1 4 e d . . .
H18 H -0.1094 0.4578 0.7464 0.049 Uiso 1 4 e calc . . .
C19 C -0.0938(3) 0.3851(2) 0.82267(17) 0.0405(10) Uani 1 4 e d . . .
H19 H -0.1167 0.4065 0.8616 0.049 Uiso 1 4 e calc . . .
C20 C 0.2282(2) 0.27243(16) 1.07570(14) 0.0215(8) Uani 1 4 e d . . .
C21 C 0.2757(3) 0.33551(17) 1.09098(15) 0.0285(9) Uani 1 4 e d . . .
H21 H 0.3130 0.3624 1.0612 0.034 Uiso 1 4 e calc . . .
C22 C 0.2570(3) 0.35075(18) 1.15898(16) 0.0352(10) Uani 1 4 e d . . .
H22 H 0.2795 0.3896 1.1822 0.042 Uiso 1 4 e calc . . .
C23 C 0.1991(3) 0.29786(18) 1.18560(15) 0.0334(9) Uani 1 4 e d . . .
H23 H 0.1765 0.2950 1.2300 0.040 Uiso 1 4 e calc . . .
C24 C 0.1803(3) 0.24925(17) 1.13437(15) 0.0278(8) Uani 1 4 e d . . .
H24 H 0.1427 0.2089 1.1387 0.033 Uiso 1 4 e calc . . .
C25 C 0.0063(3) 0.3622(2) 1.02800(18) 0.0446(11) Uani 1 4 e d . . .
H25 H 0.0098 0.3477 0.9831 0.053 Uiso 1 4 e calc . . .
C26 C 0.0522(3) 0.4213(2) 1.05564(19) 0.0514(12) Uani 1 4 e d . . .
H26 H 0.0911 0.4532 1.0321 0.062 Uiso 1 4 e calc . . .
C27 C 0.0300(3) 0.4244(2) 1.12421(19) 0.0507(11) Uani 1 4 e d . . .
H27 H 0.0521 0.4582 1.1547 0.061 Uiso 1 4 e calc . . .
C28 C -0.0307(3) 0.3681(2) 1.13884(18) 0.0503(12) Uani 1 4 e d . . .
H28 H -0.0573 0.3579 1.1812 0.060 Uiso 1 4 e calc . . .
C29 C -0.0461(3) 0.3287(2) 1.0799(2) 0.0506(11) Uani 1 4 e d . . .
H29 H -0.0838 0.2881 1.0760 0.061 Uiso 1 4 e calc . . .
C30 C 0.1506(3) 0.17763(16) 1.00796(14) 0.0227(8) Uani 1 4 e d . . .
C31 C 0.0403(3) 0.18840(17) 0.98868(15) 0.0285(9) Uani 1 4 e d . . .
H31 H 0.0110 0.2282 0.9705 0.034 Uiso 1 4 e calc . . .
C32 C -0.0185(3) 0.12939(19) 1.00125(16) 0.0338(9) Uani 1 4 e d . . .
H32 H -0.0929 0.1230 0.9928 0.041 Uiso 1 4 e calc . . .
C33 C 0.0558(3) 0.08188(18) 1.02893(15) 0.0337(9) Uani 1 4 e d . . .
H33 H 0.0390 0.0382 1.0420 0.040 Uiso 1 4 e calc . . .
C34 C 0.1593(3) 0.11107(16) 1.03355(14) 0.0262(8) Uani 1 4 e d . . .
H34 H 0.2230 0.0903 1.0505 0.031 Uiso 1 4 e calc . . .
C35 C 0.1819(3) 0.13181(19) 0.85178(15) 0.0361(10) Uani 1 4 e d . . .
H35 H 0.2302 0.1675 0.8473 0.043 Uiso 1 4 e calc . . .
C36 C 0.0698(3) 0.1332(2) 0.83633(15) 0.0414(11) Uani 1 4 e d . . .
H36 H 0.0306 0.1703 0.8192 0.050 Uiso 1 4 e calc . . .
C37 C 0.0263(3) 0.0708(2) 0.85051(16) 0.0392(10) Uani 1 4 e d . . .
H37 H -0.0466 0.0584 0.8449 0.047 Uiso 1 4 e calc . . .
C38 C 0.1123(3) 0.02970(19) 0.87485(16) 0.0371(10) Uani 1 4 e d . . .
H38 H 0.1067 -0.0151 0.8885 0.045 Uiso 1 4 e calc . . .
C39 C 0.2080(3) 0.06757(18) 0.87506(15) 0.0312(9) Uani 1 4 e d . . .
H39 H 0.2775 0.0523 0.8885 0.037 Uiso 1 4 e calc . . .
C40 C 0.3937(3) 0.15150(17) 1.05385(14) 0.0235(8) Uani 1 4 e d . . .
C41 C 0.4243(3) 0.08546(18) 1.03554(16) 0.0346(9) Uani 1 4 e d . . .
H41 H 0.4290 0.0696 0.9912 0.042 Uiso 1 4 e calc . . .
C42 C 0.4462(3) 0.04782(18) 1.09502(19) 0.0411(10) Uani 1 4 e d . . .
H42 H 0.4667 0.0026 1.0971 0.049 Uiso 1 4 e calc . . .
C43 C 0.4322(3) 0.0898(2) 1.15033(16) 0.0394(10) Uani 1 4 e d . . .
H43 H 0.4422 0.0775 1.1960 0.047 Uiso 1 4 e calc . . .
C44 C 0.4004(3) 0.15403(18) 1.12628(15) 0.0318(9) Uani 1 4 e d . . .
H44 H 0.3863 0.1915 1.1530 0.038 Uiso 1 4 e calc . . .
C45 C 0.6546(3) 0.2048(2) 1.0852(2) 0.0495(11) Uani 1 4 e d . . .
H45 H 0.6367 0.2503 1.0807 0.059 Uiso 1 4 e calc . . .
C46 C 0.6664(3) 0.1594(2) 1.0320(2) 0.0534(12) Uani 1 4 e d . . .
H46 H 0.6579 0.1694 0.9857 0.064 Uiso 1 4 e calc . . .
C47 C 0.6932(3) 0.0961(2) 1.06005(18) 0.0460(11) Uani 1 4 e d . . .
H47 H 0.7061 0.0567 1.0360 0.055 Uiso 1 4 e calc . . .
C48 C 0.6970(3) 0.1035(2) 1.13114(17) 0.0406(10) Uani 1 4 e d . . .
H48 H 0.7121 0.0694 1.1628 0.049 Uiso 1 4 e calc . . .
C49 C 0.6743(3) 0.1705(2) 1.14630(18) 0.0470(11) Uani 1 4 e d . . .
H49 H 0.6727 0.1890 1.1898 0.056 Uiso 1 4 e calc . . .
C50 C 0.4970(3) 0.21586(17) 0.85329(15) 0.0263(8) Uani 1 4 e d . . .
C51 C 0.5210(3) 0.24544(18) 0.79040(16) 0.0370(10) Uani 1 4 e d . . .
H51 H 0.5468 0.2890 0.7841 0.044 Uiso 1 4 e calc . . .
C52 C 0.4990(3) 0.1970(2) 0.73891(17) 0.0444(11) Uani 1 4 e d . . .
H52 H 0.5066 0.2035 0.6925 0.053 Uiso 1 4 e calc . . .
C53 C 0.4638(3) 0.1374(2) 0.76932(19) 0.0446(11) Uani 1 4 e d . . .
H53 H 0.4442 0.0975 0.7470 0.053 Uiso 1 4 e calc . . .
C54 C 0.4635(3) 0.14926(18) 0.83950(16) 0.0332(9) Uani 1 4 e d . . .
H54 H 0.4442 0.1179 0.8720 0.040 Uiso 1 4 e calc . . .
C55 C 0.7617(3) 0.1615(2) 0.8558(2) 0.0451(11) Uani 1 4 e d . . .
H55 H 0.7812 0.1870 0.8943 0.054 Uiso 1 4 e calc . . .
C56 C 0.7709(3) 0.1820(2) 0.7888(2) 0.0509(11) Uani 1 4 e d . . .
H56 H 0.7983 0.2231 0.7746 0.061 Uiso 1 4 e calc . . .
C57 C 0.7317(3) 0.1298(3) 0.7462(2) 0.0630(14) Uani 1 4 e d . . .
H57 H 0.7275 0.1299 0.6987 0.076 Uiso 1 4 e calc . . .
C58 C 0.7004(3) 0.0777(2) 0.7884(3) 0.0656(14) Uani 1 4 e d . . .
H58 H 0.6716 0.0365 0.7737 0.079 Uiso 1 4 e calc . . .
C59 C 0.7189(3) 0.0971(2) 0.8559(2) 0.0550(12) Uani 1 4 e d . . .
H59 H 0.7050 0.0715 0.8942 0.066 Uiso 1 4 e calc . . .
C60 C 0.5667(3) 0.30227(17) 0.94325(15) 0.0266(9) Uani 1 4 e d . . .
C61 C 0.6734(3) 0.31607(17) 0.92158(16) 0.0305(9) Uani 1 4 e d . . .
H61 H 0.7058 0.2957 0.8851 0.037 Uiso 1 4 e calc . . .
C62 C 0.7214(3) 0.36577(18) 0.96483(17) 0.0354(9) Uani 1 4 e d . . .
H62 H 0.7909 0.3838 0.9619 0.042 Uiso 1 4 e calc . . .
C63 C 0.6468(3) 0.38308(18) 1.01255(16) 0.0376(10) Uani 1 4 e d . . .
H63 H 0.6583 0.4144 1.0475 0.045 Uiso 1 4 e calc . . .
C64 C 0.5517(3) 0.34581(18) 0.99942(16) 0.0310(9) Uani 1 4 e d . . .
H64 H 0.4887 0.3490 1.0235 0.037 Uiso 1 4 e calc . . .
C65 C 0.4781(3) 0.4229(2) 0.83768(18) 0.0452(11) Uani 1 4 e d . . .
H65 H 0.4307 0.3923 0.8158 0.054 Uiso 1 4 e calc . . .
C66 C 0.5854(4) 0.4367(2) 0.82051(17) 0.0471(11) Uani 1 4 e d . . .
H66 H 0.6217 0.4171 0.7851 0.057 Uiso 1 4 e calc . . .
C67 C 0.6275(3) 0.4847(2) 0.8661(2) 0.0497(11) Uani 1 4 e d . . .
H67 H 0.6974 0.5028 0.8666 0.060 Uiso 1 4 e calc . . .
C68 C 0.5476(3) 0.50140(19) 0.91088(19) 0.0470(11) Uani 1 4 e d . . .
H68 H 0.5544 0.5325 0.9463 0.056 Uiso 1 4 e calc . . .
C69 C 0.4554(3) 0.4629(2) 0.89302(18) 0.0443(11) Uani 1 4 e d . . .
H69 H 0.3898 0.4639 0.9146 0.053 Uiso 1 4 e calc . . .

loop_
_atom_site_aniso_label
_atom_site_aniso_U_11
_atom_site_aniso_U_22
_atom_site_aniso_U_33
_atom_site_aniso_U_23
_atom_site_aniso_U_13
_atom_site_aniso_U_12
Fe1 0.0238(3) 0.0279(3) 0.0253(3) 0.0069(2) 0.0016(2) -0.0007(2)
Fe2 0.0298(3) 0.0286(3) 0.0287(3) -0.0036(2) 0.0051(2) 0.0061(3)
Fe3 0.0259(3) 0.0258(3) 0.0232(2) -0.0021(2) 0.0022(2) -0.0041(2)
Fe4 0.0239(3) 0.0362(4) 0.0331(3) 0.0080(2) 0.0018(2) 0.0061(3)
Fe5 0.0256(3) 0.0304(3) 0.0414(3) -0.0062(2) 0.0116(2) -0.0010(3)
Fe6 0.0287(3) 0.0254(3) 0.0361(3) 0.0016(2) 0.0045(2) -0.0025(3)
C1 0.020(2) 0.029(2) 0.0281(19) 0.0001(17) -0.0003(15) 0.0042(17)
C2 0.016(2) 0.025(2) 0.0280(19) -0.0046(17) -0.0001(15) -0.0004(17)
C3 0.019(2) 0.021(2) 0.0205(17) 0.0008(14) 0.0024(14) 0.0022(16)
C4 0.018(2) 0.0154(19) 0.0243(18) -0.0033(14) -0.0012(15) -0.0020(16)
C5 0.025(2) 0.014(2) 0.0321(19) 0.0012(15) -0.0032(17) 0.0047(17)
C6 0.020(2) 0.017(2) 0.0356(19) 0.0024(15) 0.0094(16) 0.0021(17)
C10 0.022(2) 0.024(2) 0.0261(18) 0.0032(15) -0.0003(15) -0.0047(17)
C11 0.026(2) 0.032(2) 0.034(2) 0.0003(17) 0.0052(16) 0.0026(18)
C12 0.032(2) 0.040(3) 0.0289(19) 0.0099(18) 0.0040(16) -0.008(2)
C13 0.034(3) 0.023(2) 0.042(2) 0.0107(17) 0.0017(17) -0.0061(19)
C14 0.033(2) 0.023(2) 0.0299(19) 0.0000(16) -0.0007(16) -0.0043(18)
C15 0.034(3) 0.049(3) 0.038(2) 0.0156(19) 0.0032(18) -0.015(2)
C16 0.024(2) 0.038(3) 0.048(2) -0.0053(19) -0.0015(17) -0.007(2)
C17 0.031(2) 0.055(3) 0.027(2) 0.0078(19) -0.0068(17) -0.005(2)
C18 0.026(2) 0.048(3) 0.050(2) 0.012(2) -0.0004(18) 0.009(2)
C19 0.029(2) 0.052(3) 0.041(2) 0.0006(19) 0.0090(17) -0.002(2)
C20 0.014(2) 0.023(2) 0.0265(18) -0.0009(15) -0.0012(14) 0.0054(16)
C21 0.022(2) 0.028(2) 0.036(2) -0.0070(16) 0.0040(16) -0.0021(18)
C22 0.037(3) 0.032(2) 0.035(2) -0.0134(17) -0.0070(18) 0.001(2)
C23 0.046(3) 0.033(2) 0.0224(19) -0.0007(17) 0.0044(17) 0.013(2)
C24 0.028(2) 0.029(2) 0.0272(19) 0.0036(16) 0.0036(15) 0.0016(18)
C25 0.038(3) 0.053(3) 0.043(2) -0.003(2) -0.004(2) 0.025(2)
C26 0.060(3) 0.038(3) 0.057(3) 0.007(2) 0.004(2) 0.028(2)
C27 0.054(3) 0.043(3) 0.055(3) -0.016(2) 0.004(2) 0.019(3)
C28 0.033(3) 0.071(3) 0.048(3) 0.001(2) 0.019(2) 0.027(3)
C29 0.024(3) 0.058(3) 0.070(3) -0.007(2) -0.003(2) 0.014(2)
C30 0.022(2) 0.029(2) 0.0183(16) -0.0028(15) 0.0073(14) -0.0025(17)
C31 0.026(2) 0.030(2) 0.0293(19) -0.0081(16) 0.0004(16) 0.0019(19)
C32 0.021(2) 0.048(3) 0.033(2) -0.0090(18) 0.0058(16) -0.014(2)
C33 0.040(3) 0.036(2) 0.0251(18) 0.0022(17) 0.0070(17) -0.020(2)
C34 0.027(2) 0.027(2) 0.0243(18) 0.0023(15) -0.0022(15) -0.0050(18)
C35 0.045(3) 0.042(3) 0.0220(18) -0.0004(17) 0.0081(17) -0.008(2)
C36 0.050(3) 0.054(3) 0.0201(19) 0.0033(18) 0.0004(18) 0.015(2)
C37 0.028(2) 0.060(3) 0.030(2) -0.0175(19) 0.0005(17) -0.006(2)
C38 0.039(3) 0.035(2) 0.037(2) -0.0126(17) 0.0099(18) -0.007(2)
C39 0.027(2) 0.033(2) 0.034(2) -0.0059(17) 0.0055(16) -0.003(2)
C40 0.016(2) 0.027(2) 0.0275(19) 0.0069(15) 0.0008(14) 0.0052(17)
C41 0.034(2) 0.033(2) 0.036(2) -0.0019(18) 0.0011(16) 0.003(2)
C42 0.036(3) 0.030(2) 0.058(2) 0.013(2) 0.0023(19) 0.005(2)
C43 0.029(2) 0.053(3) 0.037(2) 0.021(2) 0.0044(17) 0.007(2)
C44 0.027(2) 0.036(2) 0.032(2) 0.0041(17) 0.0017(16) 0.0040(19)
C45 0.022(3) 0.042(3) 0.085(3) 0.018(2) 0.003(2) -0.002(2)
C46 0.025(3) 0.080(4) 0.057(3) 0.031(3) 0.013(2) 0.004(2)
C47 0.030(3) 0.057(3) 0.051(2) 0.009(2) 0.0116(18) 0.017(2)
C48 0.030(3) 0.046(3) 0.045(2) 0.0093(19) -0.0031(18) 0.012(2)
C49 0.034(3) 0.053(3) 0.053(3) -0.001(2) -0.006(2) -0.001(2)
C50 0.019(2) 0.027(2) 0.034(2) 0.0003(16) 0.0060(15) 0.0003(17)
C51 0.045(3) 0.036(2) 0.031(2) 0.0039(17) 0.0095(17) 0.006(2)
C52 0.049(3) 0.051(3) 0.033(2) -0.003(2) 0.0042(19) 0.009(2)
C53 0.029(3) 0.051(3) 0.053(3) -0.022(2) -0.0020(19) -0.001(2)
C54 0.019(2) 0.037(3) 0.044(2) -0.0009(18) 0.0045(16) -0.0010(19)
C55 0.027(3) 0.043(3) 0.064(3) -0.012(2) 0.003(2) 0.006(2)
C56 0.029(3) 0.050(3) 0.076(3) -0.005(2) 0.022(2) -0.008(2)
C57 0.040(3) 0.087(4) 0.064(3) -0.030(3) 0.029(2) 0.001(3)
C58 0.041(3) 0.038(3) 0.120(4) -0.030(3) 0.020(3) 0.007(2)
C59 0.033(3) 0.040(3) 0.093(3) 0.002(3) 0.013(2) 0.015(2)
C60 0.024(2) 0.024(2) 0.0326(19) 0.0073(16) 0.0071(16) 0.0043(18)
C61 0.027(2) 0.025(2) 0.040(2) 0.0008(17) 0.0073(17) 0.0029(18)
C62 0.025(2) 0.033(2) 0.048(2) 0.0011(18) -0.0007(18) -0.0071(19)
C63 0.043(3) 0.034(2) 0.036(2) -0.0027(17) 0.0010(18) -0.003(2)
C64 0.026(2) 0.033(2) 0.034(2) -0.0003(17) 0.0059(16) 0.0069(19)
C65 0.050(3) 0.040(3) 0.044(2) 0.011(2) -0.012(2) -0.005(2)
C66 0.060(3) 0.043(3) 0.038(2) 0.008(2) 0.006(2) 0.001(2)
C67 0.050(3) 0.037(3) 0.062(3) 0.017(2) 0.005(2) -0.015(2)
C68 0.054(3) 0.026(2) 0.060(3) -0.0017(19) -0.001(2) 0.003(2)
C69 0.036(3) 0.040(3) 0.057(3) 0.006(2) 0.000(2) 0.012(2)

loop_
_geom_bond_atom_site_label_1
_geom_bond_atom_site_label_2
_geom_bond_distance
_geom_bond_site_symmetry_2
_geom_bond_publ_flag
Fe1 C15 2.021(4) . ?
Fe1 C12 2.026(3) . ?
Fe1 C16 2.039(4) . ?
Fe1 C19 2.041(4) . ?
Fe1 C18 2.042(4) . ?
Fe1 C14 2.045(3) . ?
Fe1 C13 2.046(3) . ?
Fe1 C17 2.047(3) . ?
Fe1 C10 2.050(3) . ?
Fe1 C11 2.050(3) . ?
Fe2 C22 2.023(3) . ?
Fe2 C23 2.032(3) . ?
Fe2 C28 2.036(4) . ?
Fe2 C21 2.038(3) . ?
Fe2 C27 2.042(4) . ?
Fe2 C25 2.043(4) . ?
Fe2 C29 2.046(4) . ?
Fe2 C26 2.046(4) . ?
Fe2 C24 2.050(3) . ?
Fe2 C20 2.058(3) . ?
Fe3 C36 2.028(3) . ?
Fe3 C31 2.028(3) . ?
Fe3 C30 2.033(3) . ?
Fe3 C35 2.038(3) . ?
Fe3 C37 2.039(3) . ?
Fe3 C38 2.041(3) . ?
Fe3 C32 2.045(3) . ?
Fe3 C34 2.046(3) . ?
Fe3 C33 2.046(3) . ?
Fe3 C39 2.049(3) . ?
Fe4 C41 2.024(3) . ?
Fe4 C42 2.034(4) . ?
Fe4 C48 2.036(4) . ?
Fe4 C43 2.039(3) . ?
Fe4 C46 2.041(4) . ?
Fe4 C47 2.045(4) . ?
Fe4 C45 2.051(4) . ?
Fe4 C49 2.056(4) . ?
Fe4 C44 2.056(3) . ?
Fe4 C40 2.069(3) . ?
Fe5 C53 2.020(4) . ?
Fe5 C58 2.022(4) . ?
Fe5 C57 2.026(4) . ?
Fe5 C52 2.027(4) . ?
Fe5 C54 2.032(3) . ?
Fe5 C56 2.039(4) . ?
Fe5 C55 2.040(4) . ?
Fe5 C59 2.047(4) . ?
Fe5 C51 2.061(4) . ?
Fe5 C50 2.087(3) . ?
Fe6 C67 2.031(4) . ?
Fe6 C66 2.036(3) . ?
Fe6 C65 2.039(4) . ?
Fe6 C62 2.041(4) . ?
Fe6 C64 2.042(3) . ?
Fe6 C61 2.045(3) . ?
Fe6 C68 2.046(4) . ?
Fe6 C63 2.047(3) . ?
Fe6 C69 2.047(4) . ?
Fe6 C60 2.075(3) . ?
C1 C2 1.182(4) . ?
C1 C10 1.437(4) . ?
C2 C3 1.485(4) . ?
C3 C30 1.537(4) . ?
C3 C20 1.549(4) . ?
C3 C4 1.574(4) . ?
C4 C5 1.312(4) . ?
C4 C40 1.491(4) . ?
C5 C6 1.317(4) . ?
C6 C60 1.471(4) . ?
C6 C50 1.485(4) . ?
C10 C14 1.427(4) . ?
C10 C11 1.432(4) . ?
C11 C12 1.410(5) . ?
C12 C13 1.412(5) . ?
C13 C14 1.411(4) . ?
C15 C19 1.404(5) . ?
C15 C16 1.416(5) . ?
C16 C17 1.418(5) . ?
C17 C18 1.397(5) . ?
C18 C19 1.406(5) . ?
C20 C24 1.413(4) . ?
C20 C21 1.420(4) . ?
C21 C22 1.414(4) . ?
C22 C23 1.399(5) . ?
C23 C24 1.417(4) . ?
C25 C26 1.411(5) . ?
C25 C29 1.416(5) . ?
C26 C27 1.403(5) . ?
C27 C28 1.396(6) . ?
C28 C29 1.414(5) . ?
C30 C31 1.419(4) . ?
C30 C34 1.428(4) . ?
C31 C32 1.418(5) . ?
C32 C33 1.416(5) . ?
C33 C34 1.411(4) . ?
C35 C39 1.399(5) . ?
C35 C36 1.410(5) . ?
C36 C37 1.396(5) . ?
C37 C38 1.413(5) . ?
C38 C39 1.410(5) . ?
C40 C41 1.428(5) . ?
C40 C44 1.435(4) . ?
C41 C42 1.414(5) . ?
C42 C43 1.401(5) . ?
C43 C44 1.420(5) . ?
C45 C49 1.404(5) . ?
C45 C46 1.406(6) . ?
C46 C47 1.417(5) . ?
C47 C48 1.416(5) . ?
C48 C49 1.406(5) . ?
C50 C54 1.419(5) . ?
C50 C51 1.427(4) . ?
C51 C52 1.424(5) . ?
C52 C53 1.416(5) . ?
C53 C54 1.412(5) . ?
C55 C59 1.395(6) . ?
C55 C56 1.402(5) . ?
C56 C57 1.413(5) . ?
C57 C58 1.404(6) . ?
C58 C59 1.402(6) . ?
C60 C64 1.434(4) . ?
C60 C61 1.442(4) . ?
C61 C62 1.424(5) . ?
C62 C63 1.403(5) . ?
C63 C64 1.410(5) . ?
C65 C69 1.400(5) . ?
C65 C66 1.421(5) . ?
C66 C67 1.402(5) . ?
C67 C68 1.408(5) . ?
C68 C69 1.410(5) . ?
